data_4330560
loop_
_publ_author_name
'Sarath Wanniarachchi'
'Brendan J. Liddle'
'Brandon Kizer'
'Jeewantha S. Hewage'
'Sergey V. Lindeman'
'James R. Gardinier'

_publ_contact_author_name
;
;
_publ_section_title
;
 Syntheses and Electronic Properties of Rhodium(III) Complexes Bearing a
 Redox-Active Ligand
;
_journal_name_full 'Inorganic Chemistry'
_journal_page_first 10572
_journal_page_last 10580
_journal_paper_doi 10.1021/ic300772h
_journal_volume 51
_journal_year 2012
_chemical_formula_moiety 'C25 H23 Cl2 N6 Rh, C H2 Cl2'
_chemical_formula_sum 'C26 H25 Cl4 N6 Rh'
_chemical_formula_weight 666.23
_chemical_name_systematic
;
 ? 
;
_space_group_crystal_system monoclinic
_space_group_IT_number 14
_space_group_name_Hall '-P 2yn'
_space_group_name_H-M_alt 'P 1 21/n 1'
_symmetry_space_group_name_Hall '-P 2yn'
_symmetry_space_group_name_H-M 'P 1 21/n 1'
_atom_sites_solution_hydrogens geom
_atom_sites_solution_primary direct
_atom_sites_solution_secondary difmap
_audit_creation_date 2012-02-16
_audit_creation_method
;
  Olex2 1.1
  (compiled 2011.11.01 svn.r2039, GUI svn.r3906)
;
_cell_angle_alpha 90.00
_cell_angle_beta 91.3160(10)
_cell_angle_gamma 90.00
_cell_formula_units_Z 4
_cell_length_a 10.5070(2)
_cell_length_b 7.99980(10)
_cell_length_c 32.3766(5)
_cell_measurement_reflns_used 7723
_cell_measurement_temperature 100(2)
_cell_measurement_theta_max 67
_cell_measurement_theta_min 3
_cell_volume 2720.66(7)
_computing_cell_refinement 'SAINT v7.23A (Bruker, 2005)'
_computing_data_collection 'APEX2 v2.1-4 (Bruker, 2007)'
_computing_data_reduction 'SADABS-2004/1 (Bruker, 2005)'
_computing_molecular_graphics
;
O. V. Dolomanov, L. J. Bourhis, R. J. Gildea, J. A. K. Howard and H. Puschmann,
OLEX2: a complete structure solution, refinement and analysis program.
J. Appl. Cryst. (2009). 42, 339-341.
;
_computing_publication_material
;
O. V. Dolomanov, L. J. Bourhis, R. J. Gildea, J. A. K. Howard and H. Puschmann,
OLEX2: a complete structure solution, refinement and analysis program.
J. Appl. Cryst. (2009). 42, 339-341.
;
_computing_structure_refinement
;
olex2.refine (L.J. Bourhis, O.V. Dolomanov, R.J. Gildea, J.A.K. Howard,
H. Puschmann, in preparation, 2011)
;
_computing_structure_solution 'XS/SHELXTL v6.12 (Bruker, 2001)'
_diffrn_ambient_temperature 100(2)
_diffrn_measured_fraction_theta_full 0.980
_diffrn_measured_fraction_theta_max 0.980
_diffrn_measurement_device_type 'Bruker APEX2 CCD detector'
_diffrn_measurement_method '\w scans'
_diffrn_radiation_monochromator graphite
_diffrn_radiation_type CuK\a
_diffrn_radiation_wavelength 1.54178
_diffrn_reflns_av_R_equivalents 0.0330
_diffrn_reflns_av_unetI/netI 0.0243
_diffrn_reflns_limit_h_max 12
_diffrn_reflns_limit_h_min -12
_diffrn_reflns_limit_k_max 9
_diffrn_reflns_limit_k_min 0
_diffrn_reflns_limit_l_max 38
_diffrn_reflns_limit_l_min 0
_diffrn_reflns_number 22504
_diffrn_reflns_theta_full 67.88
_diffrn_reflns_theta_max 67.88
_diffrn_reflns_theta_min 2.73
_diffrn_source 'fine-focus sealed tube'
_exptl_absorpt_coefficient_mu 8.917
_exptl_absorpt_correction_T_max 0.7168
_exptl_absorpt_correction_T_min 0.0645
_exptl_absorpt_correction_type numerical
_exptl_absorpt_process_details
;
 numerical (based on real shape of the crystal) absorption
 correction followed by:
 SADABS. Program for empirical absorption correction of
 area-detector data. University of Goetingen. Germany. 
 Sheldrick, G. M. 1996
;
_exptl_crystal_colour 'dark green'
_exptl_crystal_density_diffrn 1.627
_exptl_crystal_description plate
_exptl_crystal_F_000 1344
_exptl_crystal_size_max 0.68
_exptl_crystal_size_mid 0.20
_exptl_crystal_size_min 0.04
_refine_diff_density_max 0.455
_refine_diff_density_min -0.414
_refine_diff_density_rms 0.071
_refine_ls_extinction_method none
_refine_ls_goodness_of_fit_ref 1.007
_refine_ls_hydrogen_treatment constr
_refine_ls_matrix_type full
_refine_ls_number_parameters 336
_refine_ls_number_reflns 4837
_refine_ls_number_restraints 0
_refine_ls_restrained_S_all 1.007
_refine_ls_R_factor_all 0.0272
_refine_ls_R_factor_gt 0.0266
_refine_ls_shift/su_max 0.002
_refine_ls_shift/su_mean 0.000
_refine_ls_structure_factor_coef Fsqd
_refine_ls_weighting_details 'calc w=1/[\s^2^(Fo^2^)+(0.0368P)^2^+4.2028P] where P=(Fo^2^+2Fc^2^)/3'
_refine_ls_weighting_scheme calc
_refine_ls_wR_factor_gt 0.0702
_refine_ls_wR_factor_ref 0.0706
_reflns_number_gt 4724
_reflns_number_total 4837
_reflns_threshold_expression >2sigma(I)
_cod_data_source_file ic300772h_si_003_03.cif
_cod_data_source_block trans3_gard7ha
_cod_database_code 4330560

loop_
_space_group_symop_id
_space_group_symop_operation_xyz
1 'x, y, z'
2 '-x+1/2, y+1/2, -z+1/2'
3 '-x, -y, -z'
4 'x-1/2, -y-1/2, z-1/2'

loop_
_atom_site_label
_atom_site_type_symbol
_atom_site_fract_x
_atom_site_fract_y
_atom_site_fract_z
_atom_site_U_iso_or_equiv
_atom_site_adp_type
_atom_site_occupancy
_atom_site_symmetry_multiplicity
_atom_site_calc_flag
_atom_site_refinement_flags
Rh1 Rh 0.286742(15) 0.991402(19) 0.098039(5) 0.01245(7) Uani 1 1 d .
Cl1 Cl 0.09002(5) 0.85385(7) 0.099053(16) 0.01648(12) Uani 1 1 d .
Cl2 Cl 0.48259(5) 1.13002(7) 0.095265(17) 0.01834(12) Uani 1 1 d .
N1 N 0.33461(18) 0.8990(2) 0.15366(6) 0.0156(4) Uani 1 1 d .
N11 N 0.21090(18) 1.1889(2) 0.12705(6) 0.0144(4) Uani 1 1 d .
N12 N 0.16567(18) 1.1809(2) 0.16627(6) 0.0154(4) Uani 1 1 d .
N21 N 0.36342(18) 0.7845(2) 0.07292(6) 0.0161(4) Uani 1 1 d .
N22 N 0.45300(18) 0.6901(2) 0.09325(6) 0.0161(4) Uani 1 1 d .
N31 N 0.23923(18) 1.0886(2) 0.03956(6) 0.0165(4) Uani 1 1 d .
C1 C 0.2482(2) 0.9011(3) 0.18536(7) 0.0143(4) Uani 1 1 d .
C2 C 0.1592(2) 1.0308(3) 0.19018(7) 0.0153(5) Uani 1 1 d .
C3 C 0.0679(2) 1.0236(3) 0.22079(7) 0.0176(5) Uani 1 1 d .
H3 H 0.0066 1.1105 0.2225 0.021 Uiso 1 1 calc R
C4 C 0.0646(2) 0.8926(3) 0.24870(7) 0.0188(5) Uani 1 1 d .
C5 C 0.1535(2) 0.7652(3) 0.24454(7) 0.0171(5) Uani 1 1 d .
H5 H 0.1535 0.6742 0.2634 0.021 Uiso 1 1 calc R
C6 C 0.2418(2) 0.7684(3) 0.21358(7) 0.0162(5) Uani 1 1 d .
H6 H 0.2998 0.6780 0.2113 0.019 Uiso 1 1 calc R
C7 C -0.0311(3) 0.8875(3) 0.28274(8) 0.0269(6) Uani 1 1 d .
H7a H 0.0097 0.9241 0.3087 0.040 Uiso 1 1 calc R
H7b H -0.0627 0.7730 0.2858 0.040 Uiso 1 1 calc R
H7c H -0.1024 0.9620 0.2758 0.040 Uiso 1 1 calc R
C11 C 0.2053(2) 1.3489(3) 0.11590(7) 0.0178(5) Uani 1 1 d .
H11 H 0.2317 1.3907 0.0900 0.021 Uiso 1 1 calc R
C12 C 0.1559(2) 1.4467(3) 0.14708(7) 0.0193(5) Uani 1 1 d .
H12 H 0.1412 1.5639 0.1467 0.023 Uiso 1 1 calc R
C13 C 0.1328(2) 1.3372(3) 0.17870(7) 0.0188(5) Uani 1 1 d .
H13 H 0.0995 1.3657 0.2048 0.023 Uiso 1 1 calc R
C21 C 0.3271(2) 0.6985(3) 0.03944(7) 0.0198(5) Uani 1 1 d .
H21 H 0.2648 0.7344 0.0196 0.024 Uiso 1 1 calc R
C22 C 0.3935(2) 0.5486(3) 0.03771(8) 0.0213(5) Uani 1 1 d .
H22 H 0.3862 0.4650 0.0169 0.026 Uiso 1 1 calc R
C23 C 0.4717(2) 0.5463(3) 0.07211(8) 0.0196(5) Uani 1 1 d .
H23 H 0.5289 0.4592 0.0798 0.024 Uiso 1 1 calc R
C31 C 0.4563(2) 0.8361(3) 0.16028(7) 0.0159(5) Uani 1 1 d .
C32 C 0.5188(2) 0.7421(3) 0.13033(7) 0.0168(5) Uani 1 1 d .
C33 C 0.6451(2) 0.6920(3) 0.13567(8) 0.0193(5) Uani 1 1 d .
H33 H 0.6843 0.6308 0.1143 0.023 Uiso 1 1 calc R
C34 C 0.7150(2) 0.7290(3) 0.17135(8) 0.0215(5) Uani 1 1 d .
C35 C 0.6527(2) 0.8191(3) 0.20191(8) 0.0214(5) Uani 1 1 d .
H35 H 0.6973 0.8452 0.2269 0.026 Uiso 1 1 calc R
C36 C 0.5283(2) 0.8711(3) 0.19670(7) 0.0191(5) Uani 1 1 d .
H36 H 0.4898 0.9322 0.2182 0.023 Uiso 1 1 calc R
C37 C 0.8521(2) 0.6768(4) 0.17677(9) 0.0292(6) Uani 1 1 d .
H37a H 0.9067 0.7761 0.1767 0.044 Uiso 1 1 calc R
H37b H 0.8752 0.6027 0.1540 0.044 Uiso 1 1 calc R
H37c H 0.8635 0.6176 0.2031 0.044 Uiso 1 1 calc R
C41 C 0.1228(2) 1.1497(3) 0.03088(7) 0.0203(5) Uani 1 1 d .
H41 H 0.0611 1.1482 0.0519 0.024 Uiso 1 1 calc R
C42 C 0.0889(2) 1.2147(3) -0.00733(8) 0.0246(5) Uani 1 1 d .
H42 H 0.0061 1.2591 -0.0123 0.030 Uiso 1 1 calc R
C43 C 0.1780(3) 1.2140(4) -0.03847(8) 0.0263(6) Uani 1 1 d .
H43 H 0.1569 1.2566 -0.0651 0.032 Uiso 1 1 calc R
C44 C 0.2977(2) 1.1503(3) -0.02984(7) 0.0226(5) Uani 1 1 d .
H44 H 0.3602 1.1476 -0.0506 0.027 Uiso 1 1 calc R
C45 C 0.3254(2) 1.0903(3) 0.00945(7) 0.0194(5) Uani 1 1 d .
H45 H 0.4085 1.0486 0.0154 0.023 Uiso 1 1 calc R
Cl1S Cl 0.18292(8) 0.71212(11) -0.07504(3) 0.0478(2) Uani 1 1 d .
Cl2S Cl 0.20402(8) 0.77298(10) -0.16347(2) 0.04301(18) Uani 1 1 d .
C1S C 0.1909(3) 0.8660(4) -0.11489(10) 0.0369(7) Uani 1 1 d .
H1Sa H 0.1133 0.9362 -0.1146 0.044 Uiso 1 1 calc R
H1Sb H 0.2653 0.9394 -0.1095 0.044 Uiso 1 1 calc R

loop_
_atom_site_aniso_label
_atom_site_aniso_U_11
_atom_site_aniso_U_22
_atom_site_aniso_U_33
_atom_site_aniso_U_23
_atom_site_aniso_U_13
_atom_site_aniso_U_12
Rh1 0.01297(11) 0.01277(11) 0.01168(11) 0.00032(6) 0.00178(7) 0.00111(6)
Cl1 0.0151(3) 0.0193(3) 0.0151(2) 0.0005(2) 0.00039(19) -0.0025(2)
Cl2 0.0138(3) 0.0168(3) 0.0245(3) 0.0023(2) 0.0018(2) -0.0009(2)
N1 0.0160(10) 0.0180(10) 0.0129(9) 0.0007(8) 0.0013(7) 0.0026(8)
N11 0.0145(9) 0.0151(9) 0.0136(9) 0.0000(7) 0.0020(7) 0.0014(7)
N12 0.0177(10) 0.0149(10) 0.0138(9) 0.0002(7) 0.0012(7) 0.0013(7)
N21 0.0170(10) 0.0162(10) 0.0151(9) 0.0006(8) 0.0031(7) 0.0012(8)
N22 0.0166(10) 0.0135(9) 0.0184(10) 0.0013(8) 0.0052(7) 0.0006(7)
N31 0.0181(10) 0.0162(10) 0.0152(9) 0.0006(8) 0.0017(7) -0.0002(8)
C1 0.0138(11) 0.0156(11) 0.0133(10) -0.0030(8) -0.0024(8) 0.0004(9)
C2 0.0189(12) 0.0145(11) 0.0123(11) -0.0009(9) -0.0026(9) -0.0007(9)
C3 0.0198(12) 0.0174(11) 0.0157(12) -0.0028(9) 0.0014(9) 0.0041(9)
C4 0.0192(12) 0.0208(12) 0.0163(11) -0.0024(9) 0.0014(9) -0.0023(9)
C5 0.0196(12) 0.0179(11) 0.0136(10) 0.0019(9) -0.0026(9) -0.0020(9)
C6 0.0178(11) 0.0154(11) 0.0154(11) -0.0014(9) -0.0019(9) 0.0007(9)
C7 0.0305(14) 0.0273(14) 0.0232(13) 0.0026(11) 0.0089(10) 0.0018(11)
C11 0.0174(11) 0.0184(12) 0.0175(11) 0.0033(9) 0.0007(9) -0.0008(9)
C12 0.0218(12) 0.0143(11) 0.0217(12) -0.0002(10) -0.0010(9) 0.0022(9)
C13 0.0236(12) 0.0152(11) 0.0177(11) -0.0032(9) 0.0018(9) 0.0036(9)
C21 0.0219(12) 0.0220(12) 0.0158(11) -0.0023(9) 0.0049(9) -0.0036(10)
C22 0.0243(13) 0.0177(12) 0.0224(12) -0.0052(10) 0.0112(10) -0.0045(10)
C23 0.0183(12) 0.0145(11) 0.0265(13) -0.0013(10) 0.0089(10) 0.0006(9)
C31 0.0159(11) 0.0131(11) 0.0188(11) 0.0029(9) 0.0025(9) 0.0002(9)
C32 0.0164(11) 0.0152(11) 0.0190(11) 0.0033(9) 0.0029(9) -0.0009(9)
C33 0.0180(12) 0.0148(11) 0.0256(12) 0.0037(10) 0.0071(9) 0.0004(9)
C34 0.0152(12) 0.0182(12) 0.0311(13) 0.0047(10) 0.0019(10) -0.0006(9)
C35 0.0187(12) 0.0211(12) 0.0241(12) 0.0015(10) -0.0034(9) -0.0028(10)
C36 0.0208(12) 0.0165(11) 0.0201(12) 0.0004(9) -0.0002(9) -0.0002(9)
C37 0.0159(13) 0.0321(15) 0.0397(15) 0.0015(12) -0.0015(11) 0.0018(11)
C41 0.0173(12) 0.0246(13) 0.0192(12) 0.0006(10) 0.0022(9) -0.0020(10)
C42 0.0185(12) 0.0333(14) 0.0219(12) 0.0063(11) -0.0022(10) -0.0021(11)
C43 0.0256(13) 0.0361(15) 0.0172(12) 0.0052(11) -0.0030(10) -0.0093(11)
C44 0.0251(13) 0.0277(13) 0.0153(11) -0.0006(10) 0.0065(9) -0.0062(10)
C45 0.0204(12) 0.0187(12) 0.0193(12) -0.0008(9) 0.0036(9) 0.0001(9)
Cl1S 0.0394(4) 0.0566(5) 0.0477(4) 0.0021(4) 0.0109(3) 0.0086(4)
Cl2S 0.0409(4) 0.0451(4) 0.0431(4) -0.0073(3) 0.0020(3) -0.0020(3)
C1S 0.0284(15) 0.0329(16) 0.0494(18) -0.0071(14) 0.0023(13) 0.0050(12)

loop_
_atom_type_symbol
_atom_type_description
_atom_type_scat_dispersion_real
_atom_type_scat_dispersion_imag
_atom_type_scat_source
C C 0.0181 0.0091 'International Tables Vol C Tables 4.2.6.8 and 6.1.1.4'
H H 0.0000 0.0000 'International Tables Vol C Tables 4.2.6.8 and 6.1.1.4'
N N 0.0311 0.0180 'International Tables Vol C Tables 4.2.6.8 and 6.1.1.4'
Cl Cl 0.3639 0.7018 'International Tables Vol C Tables 4.2.6.8 and 6.1.1.4'
Rh Rh 0.0927 3.6045 'International Tables Vol C Tables 4.2.6.8 and 6.1.1.4'

loop_
_geom_angle_atom_site_label_1
_geom_angle_atom_site_label_2
_geom_angle_atom_site_label_3
_geom_angle
Cl2 Rh1 Cl1 178.578(19)
N1 Rh1 Cl1 91.00(6)
N1 Rh1 Cl2 90.38(6)
N1 Rh1 N11 87.94(8)
N1 Rh1 N21 88.00(8)
N1 Rh1 N31 179.21(7)
N11 Rh1 Cl1 90.18(6)
N11 Rh1 Cl2 90.22(6)
N11 Rh1 N21 175.82(7)
N11 Rh1 N31 92.40(8)
N21 Rh1 Cl1 88.90(6)
N21 Rh1 Cl2 90.79(6)
N21 Rh1 N31 91.67(8)
N31 Rh1 Cl1 89.71(5)
N31 Rh1 Cl2 88.91(5)
C1 N1 Rh1 120.45(15)
C1 N1 C31 120.50(19)
C31 N1 Rh1 119.04(15)
N12 N11 Rh1 123.16(14)
C11 N11 Rh1 130.10(16)
C11 N11 N12 106.40(18)
N11 N12 C2 124.28(18)
C13 N12 N11 109.16(18)
C13 N12 C2 126.53(19)
N22 N21 Rh1 122.44(14)
C21 N21 Rh1 129.88(17)
C21 N21 N22 106.78(19)
N21 N22 C32 123.90(19)
C23 N22 N21 109.41(19)
C23 N22 C32 126.7(2)
C41 N31 Rh1 121.42(16)
C41 N31 C45 118.1(2)
C45 N31 Rh1 120.51(16)
N1 C1 C2 122.7(2)
N1 C1 C6 121.0(2)
C6 C1 C2 116.3(2)
C1 C2 N12 121.2(2)
C3 C2 N12 117.4(2)
C3 C2 C1 121.2(2)
C2 C3 H3 119.3
C4 C3 C2 121.5(2)
C4 C3 H3 119.3
C3 C4 C5 117.7(2)
C3 C4 C7 121.6(2)
C5 C4 C7 120.7(2)
C4 C5 H5 119.3
C6 C5 C4 121.4(2)
C6 C5 H5 119.3
C1 C6 H6 119.0
C5 C6 C1 122.0(2)
C5 C6 H6 119.0
C4 C7 H7a 109.5
C4 C7 H7b 109.5
C4 C7 H7c 109.5
H7a C7 H7b 109.5
H7a C7 H7c 109.5
H7b C7 H7c 109.5
N11 C11 H11 124.5
N11 C11 C12 111.1(2)
C12 C11 H11 124.5
C11 C12 H12 127.5
C13 C12 C11 105.0(2)
C13 C12 H12 127.5
N12 C13 C12 108.4(2)
N12 C13 H13 125.8
C12 C13 H13 125.8
N21 C21 H21 125.0
N21 C21 C22 110.1(2)
C22 C21 H21 124.9
C21 C22 H22 127.1
C23 C22 C21 105.7(2)
C23 C22 H22 127.1
N22 C23 C22 108.0(2)
N22 C23 H23 126.0
C22 C23 H23 126.0
N1 C31 C32 122.2(2)
N1 C31 C36 122.1(2)
C32 C31 C36 115.6(2)
C31 C32 N22 120.7(2)
C33 C32 N22 117.4(2)
C33 C32 C31 121.9(2)
C32 C33 H33 119.1
C34 C33 C32 121.8(2)
C34 C33 H33 119.1
C33 C34 C35 116.8(2)
C33 C34 C37 121.7(2)
C35 C34 C37 121.5(2)
C34 C35 H35 119.1
C36 C35 C34 121.8(2)
C36 C35 H35 119.1
C31 C36 H36 119.0
C35 C36 C31 122.0(2)
C35 C36 H36 119.0
C34 C37 H37a 109.5
C34 C37 H37b 109.5
C34 C37 H37c 109.5
H37a C37 H37b 109.5
H37a C37 H37c 109.5
H37b C37 H37c 109.5
N31 C41 H41 118.7
N31 C41 C42 122.7(2)
C42 C41 H41 118.7
C41 C42 H42 120.5
C41 C42 C43 118.9(2)
C43 C42 H42 120.5
C42 C43 H43 120.7
C44 C43 C42 118.7(2)
C44 C43 H43 120.7
C43 C44 H44 120.5
C43 C44 C45 119.0(2)
C45 C44 H44 120.5
N31 C45 C44 122.6(2)
N31 C45 H45 118.7
C44 C45 H45 118.7
Cl1S C1S H1Sa 109.4
Cl1S C1S H1Sb 109.4
Cl2S C1S Cl1S 111.25(17)
Cl2S C1S H1Sa 109.4
Cl2S C1S H1Sb 109.4
H1Sa C1S H1Sb 108.0

loop_
_geom_bond_atom_site_label_1
_geom_bond_atom_site_label_2
_geom_bond_distance
Rh1 Cl1 2.3425(5)
Rh1 Cl2 2.3411(5)
Rh1 N1 2.0003(18)
Rh1 N11 2.0118(19)
Rh1 N21 2.0202(19)
Rh1 N31 2.0966(19)
N1 C1 1.386(3)
N1 C31 1.386(3)
N11 N12 1.367(3)
N11 C11 1.331(3)
N12 C2 1.432(3)
N12 C13 1.360(3)
N21 N22 1.364(3)
N21 C21 1.332(3)
N22 C23 1.355(3)
N22 C32 1.433(3)
N31 C41 1.341(3)
N31 C45 1.346(3)
C2 C1 1.408(3)
C2 C3 1.396(3)
C3 H3 0.9500
C3 C4 1.384(3)
C4 C5 1.391(3)
C5 H5 0.9500
C5 C6 1.381(3)
C6 C1 1.404(3)
C6 H6 0.9500
C7 C4 1.509(3)
C7 H7a 0.9800
C7 H7b 0.9800
C7 H7c 0.9800
C11 H11 0.9500
C11 C12 1.387(3)
C12 H12 0.9500
C12 C13 1.373(3)
C13 H13 0.9500
C21 H21 0.9500
C21 C22 1.389(4)
C22 H22 0.9500
C22 C23 1.369(4)
C23 H23 0.9500
C32 C31 1.402(3)
C32 C33 1.393(3)
C33 H33 0.9500
C33 C34 1.387(4)
C34 C35 1.399(4)
C35 H35 0.9500
C35 C36 1.378(3)
C36 C31 1.414(3)
C36 H36 0.9500
C37 C34 1.506(3)
C37 H37a 0.9800
C37 H37b 0.9800
C37 H37c 0.9800
C41 H41 0.9500
C41 C42 1.381(3)
C42 H42 0.9500
C42 C43 1.391(4)
C43 H43 0.9500
C43 C44 1.380(4)
C44 H44 0.9500
C44 C45 1.384(3)
C45 H45 0.9500
Cl1S C1S 1.786(3)
Cl2S C1S 1.748(3)
C1S H1Sa 0.9900
C1S H1Sb 0.9900

loop_
_geom_torsion_atom_site_label_1
_geom_torsion_atom_site_label_2
_geom_torsion_atom_site_label_3
_geom_torsion_atom_site_label_4
_geom_torsion
Rh1 N1 C1 C2 -34.2(3)
Rh1 N1 C1 C6 142.96(18)
Rh1 N1 C31 C32 -39.5(3)
Rh1 N1 C31 C36 136.61(19)
Rh1 N11 N12 C2 -4.2(3)
Rh1 N11 N12 C13 173.89(15)
Rh1 N11 C11 C12 -173.86(16)
Rh1 N21 N22 C23 170.20(15)
Rh1 N21 N22 C32 -12.0(3)
Rh1 N21 C21 C22 -169.50(16)
Rh1 N31 C41 C42 179.91(19)
Rh1 N31 C45 C44 178.77(18)
Cl1 Rh1 N1 C1 -45.29(17)
Cl1 Rh1 N1 C31 136.13(17)
Cl1 Rh1 N11 N12 64.36(16)
Cl1 Rh1 N11 C11 -123.3(2)
Cl1 Rh1 N21 N22 -113.97(16)
Cl1 Rh1 N21 C21 53.6(2)
Cl1 Rh1 N31 C41 42.98(18)
Cl1 Rh1 N31 C45 -136.60(18)
Cl2 Rh1 N1 C1 135.06(17)
Cl2 Rh1 N1 C31 -43.51(17)
Cl2 Rh1 N11 N12 -117.00(16)
Cl2 Rh1 N11 C11 55.3(2)
Cl2 Rh1 N21 N22 67.42(16)
Cl2 Rh1 N21 C21 -125.0(2)
Cl2 Rh1 N31 C41 -137.37(18)
Cl2 Rh1 N31 C45 43.05(18)
N1 Rh1 N11 N12 -26.63(17)
N1 Rh1 N11 C11 145.7(2)
N1 Rh1 N21 N22 -22.93(17)
N1 Rh1 N21 C21 144.6(2)
N1 Rh1 N31 C41 -163(5)
N1 Rh1 N31 C45 18(6)
N11 Rh1 N1 C1 44.85(17)
N11 Rh1 N1 C31 -133.72(18)
N11 Rh1 N21 N22 -36.5(11)
N11 Rh1 N21 C21 131.0(10)
N11 Rh1 N31 C41 -47.19(19)
N11 Rh1 N31 C45 133.23(18)
N11 N12 C2 C1 30.9(3)
N11 N12 C2 C3 -154.3(2)
N11 N12 C13 C12 0.5(3)
N11 C11 C12 C13 0.9(3)
N12 N11 C11 C12 -0.6(3)
N12 C2 C1 N1 -9.7(3)
N12 C2 C1 C6 173.0(2)
N12 C2 C3 C4 -172.0(2)
N21 Rh1 N1 C1 -134.16(18)
N21 Rh1 N1 C31 47.26(17)
N21 Rh1 N11 N12 -13.0(11)
N21 Rh1 N11 C11 159.3(9)
N21 Rh1 N31 C41 131.88(19)
N21 Rh1 N31 C45 -47.70(18)
N21 N22 C23 C22 0.2(3)
N21 N22 C32 C31 36.1(3)
N21 N22 C32 C33 -145.5(2)
N21 C21 C22 C23 0.6(3)
N22 N21 C21 C22 -0.5(3)
N22 C32 C31 N1 -7.5(3)
N22 C32 C31 C36 176.1(2)
N22 C32 C33 C34 -176.8(2)
N31 Rh1 N1 C1 160(5)
N31 Rh1 N1 C31 -18(6)
N31 Rh1 N11 N12 154.08(17)
N31 Rh1 N11 C11 -33.6(2)
N31 Rh1 N21 N22 156.35(17)
N31 Rh1 N21 C21 -36.1(2)
N31 C41 C42 C43 1.3(4)
C1 N1 C31 C32 141.9(2)
C1 N1 C31 C36 -42.0(3)
C1 C2 C3 C4 2.8(4)
C2 N12 C13 C12 178.6(2)
C2 C3 C4 C5 -1.8(4)
C2 C3 C4 C7 177.8(2)
C3 C2 C1 N1 175.6(2)
C3 C2 C1 C6 -1.7(3)
C3 C4 C5 C6 -0.3(3)
C4 C5 C6 C1 1.4(3)
C5 C6 C1 N1 -177.7(2)
C5 C6 C1 C2 -0.4(3)
C7 C4 C5 C6 -179.9(2)
C11 N11 N12 C2 -178.1(2)
C11 N11 N12 C13 0.0(2)
C11 C12 C13 N12 -0.8(3)
C13 N12 C2 C1 -146.8(2)
C13 N12 C2 C3 28.0(3)
C21 N21 N22 C23 0.1(2)
C21 N21 N22 C32 177.9(2)
C21 C22 C23 N22 -0.5(3)
C23 N22 C32 C31 -146.5(2)
C23 N22 C32 C33 31.9(3)
C31 N1 C1 C2 144.3(2)
C31 N1 C1 C6 -38.5(3)
C31 C32 C33 C34 1.5(4)
C32 N22 C23 C22 -177.5(2)
C32 C33 C34 C35 0.1(4)
C32 C33 C34 C37 -179.1(2)
C33 C32 C31 N1 174.2(2)
C33 C32 C31 C36 -2.2(3)
C33 C34 C35 C36 -0.9(4)
C34 C35 C36 C31 0.2(4)
C35 C36 C31 N1 -175.0(2)
C35 C36 C31 C32 1.4(3)
C37 C34 C35 C36 178.3(2)
C41 N31 C45 C44 -0.8(4)
C41 C42 C43 C44 -0.8(4)
C42 C43 C44 C45 -0.4(4)
C43 C44 C45 N31 1.3(4)
C45 N31 C41 C42 -0.5(4)
